data_1570180
loop_
_publ_author_name
'Vainauskas, Jogirdas'
'Borchers, Tristan H.'
'Arhangelskis, Mihails'
'McCormick McPherson, Laura J'
'Spilfogel, Toni S.'
'Hamzehpoor, Ehsan'
'Topi&#x107;, Filip'
'Coles, Simon J.'
'Perepichka, Dmytro F.'
'Barrett, Christopher J.'
'Fri&#x161;&#x10d;i&#x107;, Tomislav'

_publ_section_title
;
 Halogen bonding with carbon: directional assembly of non-derivatised
 aromatic carbon systems into robust supramolecular ladder architectures.
;
_journal_issue 45
_journal_name_full 'Chemical science'
_journal_page_first 13031
_journal_page_last 13041
_journal_paper_doi 10.1039/d3sc04191c
_journal_volume 14
_journal_year 2023
_chemical_formula_moiety 'C16 H10, 2(C6 F4 I2)'
_chemical_formula_sum 'C14 H5 F4 I2'
_chemical_formula_weight 502.98
_space_group_crystal_system triclinic
_space_group_IT_number 2
_space_group_name_Hall '-P 1'
_space_group_name_H-M_alt 'P -1'
_atom_sites_solution_hydrogens geom
_audit_creation_date 2022-01-20
_audit_creation_method
;
Olex2 1.3
(compiled 2020.11.12 svn.r5f609507 for OlexSys, GUI svn.r6408)
;
_audit_update_record
;
2023-04-25 deposited with the CCDC.	2023-10-09 downloaded from the CCDC.
;
_cell_angle_alpha 107.150(2)
_cell_angle_beta 94.642(2)
_cell_angle_gamma 97.251(2)
_cell_formula_units_Z 2
_cell_length_a 6.1992(3)
_cell_length_b 9.2122(5)
_cell_length_c 12.9134(7)
_cell_measurement_reflns_used 7546
_cell_measurement_temperature 273(2)
_cell_measurement_theta_max 72.42
_cell_measurement_theta_min 3.61
_cell_volume 693.58(6)
_computing_cell_refinement 'Bruker SAINT'
_computing_data_collection 'Bruker APEX3'
_computing_data_reduction 'Bruker SAINT'
_computing_molecular_graphics 'Olex2 1.3 (Dolomanov et al., 2009)'
_computing_publication_material 'Olex2 1.3 (Dolomanov et al., 2009)'
_computing_structure_refinement 'SHELXL 2018/3 (Sheldrick, 2015)'
_computing_structure_solution 'SHELXT 2014/5 (Sheldrick, 2014)'
_diffrn_ambient_temperature 273.15
_diffrn_measured_fraction_theta_full 0.989
_diffrn_measured_fraction_theta_max 0.984
_diffrn_measurement_device_type 'Bruker D8 Venture, Dual, Cu at zero, PHOTON II'
_diffrn_measurement_method '\f and \w scans'
_diffrn_radiation_type CuK\a
_diffrn_radiation_wavelength 1.54178
_diffrn_reflns_av_R_equivalents 0.0519
_diffrn_reflns_av_unetI/netI 0.0410
_diffrn_reflns_Laue_measured_fraction_full 0.989
_diffrn_reflns_Laue_measured_fraction_max 0.984
_diffrn_reflns_limit_h_max 7
_diffrn_reflns_limit_h_min -7
_diffrn_reflns_limit_k_max 11
_diffrn_reflns_limit_k_min -11
_diffrn_reflns_limit_l_max 15
_diffrn_reflns_limit_l_min -15
_diffrn_reflns_number 13339
_diffrn_reflns_point_group_measured_fraction_full 0.989
_diffrn_reflns_point_group_measured_fraction_max 0.984
_diffrn_reflns_theta_full 67.679
_diffrn_reflns_theta_max 72.732
_diffrn_reflns_theta_min 3.610
_diffrn_source 'micro-focus sealed X-ray tube'
_exptl_absorpt_coefficient_mu 35.945
_exptl_absorpt_correction_T_max 0.7536
_exptl_absorpt_correction_T_min 0.2993
_exptl_absorpt_correction_type multi-scan
_exptl_absorpt_process_details
;
SADABS-2016/2 (Bruker,2016/2) was used for absorption correction.
wR2(int) was 0.1839 before and 0.0831 after correction.
The Ratio of minimum to maximum transmission is 0.1781.
The \l/2 correction factor is Not present.
;
_exptl_crystal_colour colourless
_exptl_crystal_density_diffrn 2.408
_exptl_crystal_density_method 'not measured'
_exptl_crystal_description lath
_exptl_crystal_F_000 462
_exptl_crystal_recrystallization_method 'Re-crystallisation from solvent: DCM'
_exptl_crystal_size_max 0.315
_exptl_crystal_size_mid 0.175
_exptl_crystal_size_min 0.090
_refine_diff_density_max 1.585
_refine_diff_density_min -2.428
_refine_diff_density_rms 0.174
_refine_ls_extinction_coef 0.0063(5)
_refine_ls_extinction_expression Fc^*^=kFc[1+0.001xFc^2^\l^3^/sin(2\q)]^-1/4^
_refine_ls_extinction_method 'SHELXL-2018/3 (Sheldrick 2018)'
_refine_ls_goodness_of_fit_ref 1.131
_refine_ls_hydrogen_treatment constr
_refine_ls_matrix_type full
_refine_ls_number_parameters 182
_refine_ls_number_reflns 2721
_refine_ls_number_restraints 123
_refine_ls_restrained_S_all 1.108
_refine_ls_R_factor_all 0.0550
_refine_ls_R_factor_gt 0.0482
_refine_ls_shift/su_max 0.000
_refine_ls_shift/su_mean 0.000
_refine_ls_structure_factor_coef Fsqd
_refine_ls_weighting_details 'w=1/[\s^2^(Fo^2^)+(0.0310P)^2^+5.5506P] where P=(Fo^2^+2Fc^2^)/3'
_refine_ls_weighting_scheme calc
_refine_ls_wR_factor_gt 0.1146
_refine_ls_wR_factor_ref 0.1207
_reflns_Friedel_coverage 0.000
_reflns_number_gt 2397
_reflns_number_total 2721
_reflns_threshold_expression 'I > 2\s(I)'
_cod_data_source_file d3sc04191c3.cif
_cod_data_source_block sfull_a_CCDC2
_cod_depositor_comments 'Adding full bibliography for 1570178--1570188.cif.'
_cod_database_code 1570180
_shelx_shelxl_version_number 2018/3
_shelx_space_group_comment
;
The symmetry employed for this shelxl refinement is uniquely defined
by the following loop, which should always be used as a source of
symmetry information in preference to the above space-group names.
They are only intended as comments.
;
_olex2_refinement_description
;
1. Rigid body (RIGU) restrains
 All non-hydrogen atoms
 with sigma for 1-2 distances of 0.004 and sigma for 1-3 distances of 0.004
2.a Aromatic/amide H refined with riding coordinates:
 C3B(H3B), C4B(H4B), C6B(H6B), C7B(H7B), C8B(H8B)
;
_olex2_submission_special_instructions 'No special instructions were received'

loop_
_space_group_symop_operation_xyz
'x, y, z'
'-x, -y, -z'

loop_
_atom_site_label
_atom_site_type_symbol
_atom_site_fract_x
_atom_site_fract_y
_atom_site_fract_z
_atom_site_U_iso_or_equiv
_atom_site_adp_type
_atom_site_occupancy
_atom_site_site_symmetry_order
_atom_site_calc_flag
_atom_site_refinement_flags_posn
_atom_site_refinement_flags_adp
_atom_site_refinement_flags_occupancy
_atom_site_disorder_assembly
_atom_site_disorder_group
I2A I 0.18611(8) 0.82429(5) 0.35614(4) 0.0441(2) Uani 1 1 d . . . . .
F4A F 0.8487(8) 0.5878(6) 0.5007(6) 0.0698(16) Uani 1 1 d . . . . .
C1A C 0.6556(11) 0.7186(8) 0.6392(7) 0.0388(14) Uani 1 1 d . . . . .
I1A I 0.85831(10) 0.67327(7) 0.75827(6) 0.0703(3) Uani 1 1 d . . . . .
F1A F 0.4490(9) 0.8581(7) 0.7701(4) 0.0616(13) Uani 1 1 d . . . . .
C2A C 0.4862(12) 0.8013(9) 0.6645(6) 0.0391(15) Uani 1 1 d . . . . .
F2A F 0.1931(8) 0.9144(6) 0.6159(4) 0.0551(12) Uani 1 1 d . . . . .
C3A C 0.3551(11) 0.8322(8) 0.5864(6) 0.0361(14) Uani 1 1 d . . . . .
F3A F 0.5977(8) 0.6481(6) 0.3481(4) 0.0578(13) Uani 1 1 d . . . . .
C4A C 0.3862(11) 0.7821(7) 0.4775(6) 0.0320(13) Uani 1 1 d . . . . .
C5A C 0.5566(12) 0.6995(8) 0.4515(6) 0.0384(14) Uani 1 1 d . . . . .
C6A C 0.6919(13) 0.6706(8) 0.5321(7) 0.0420(15) Uani 1 1 d . . . . .
C1B C 1.0180(16) 0.4233(8) -0.0260(5) 0.047(2) Uani 1 1 d . . . . .
C2B C 0.8734(18) 0.2971(10) -0.0158(6) 0.054(2) Uani 1 1 d . . . . .
C3B C 0.7010(19) 0.3287(11) 0.0477(7) 0.063(2) Uani 1 1 d . . . . .
H3B H 0.607441 0.246632 0.055868 0.075 Uiso 1 1 calc R U . . .
C4B C 0.665(2) 0.4748(11) 0.0979(7) 0.067(3) Uani 1 1 d . . . . .
H4B H 0.547491 0.490389 0.138049 0.080 Uiso 1 1 calc R U . . .
C5B C 0.8082(18) 0.6041(10) 0.0887(6) 0.056(2) Uani 1 1 d . . . . .
C6B C 0.774(2) 0.7566(11) 0.1379(7) 0.066(2) Uani 1 1 d . . . . .
H6B H 0.657023 0.774890 0.178355 0.079 Uiso 1 1 calc R U . . .
C7B C 0.913(2) 0.8791(10) 0.1262(7) 0.065(2) Uani 1 1 d . . . . .
H7B H 0.889196 0.979361 0.158089 0.078 Uiso 1 1 calc R U . . .
C8B C 1.0872(19) 0.8523(9) 0.0672(6) 0.058(2) Uani 1 1 d . . . . .
H8B H 1.181372 0.935637 0.061240 0.070 Uiso 1 1 calc R U . . .

loop_
_atom_site_aniso_label
_atom_site_aniso_U_11
_atom_site_aniso_U_22
_atom_site_aniso_U_33
_atom_site_aniso_U_23
_atom_site_aniso_U_13
_atom_site_aniso_U_12
I2A 0.0460(3) 0.0390(3) 0.0469(3) 0.0166(2) -0.0090(2) 0.0062(2)
F4A 0.044(3) 0.058(3) 0.105(4) 0.014(3) 0.003(3) 0.031(2)
C1A 0.030(3) 0.029(3) 0.055(4) 0.017(3) -0.010(3) -0.002(2)
I1A 0.0576(4) 0.0488(4) 0.1040(6) 0.0437(3) -0.0414(3) -0.0095(3)
F1A 0.062(3) 0.083(4) 0.038(2) 0.018(2) 0.003(2) 0.012(3)
C2A 0.038(4) 0.038(4) 0.041(3) 0.015(3) -0.002(3) 0.001(3)
F2A 0.048(3) 0.068(3) 0.051(3) 0.010(2) 0.007(2) 0.033(2)
C3A 0.029(3) 0.036(4) 0.043(3) 0.010(3) 0.002(3) 0.011(3)
F3A 0.050(3) 0.064(3) 0.050(3) -0.002(2) 0.013(2) 0.017(2)
C4A 0.026(3) 0.026(3) 0.043(3) 0.010(3) -0.001(3) 0.003(2)
C5A 0.033(3) 0.030(3) 0.047(3) 0.005(3) 0.004(3) 0.006(3)
C6A 0.036(4) 0.024(3) 0.064(4) 0.010(3) -0.002(3) 0.012(3)
C1B 0.088(6) 0.035(4) 0.015(3) 0.011(3) -0.014(3) -0.001(4)
C2B 0.096(6) 0.043(4) 0.018(3) 0.014(3) -0.013(3) -0.004(4)
C3B 0.101(7) 0.047(4) 0.032(4) 0.015(3) -0.006(4) -0.015(4)
C4B 0.100(8) 0.056(4) 0.037(4) 0.011(4) 0.009(5) -0.007(5)
C5B 0.089(7) 0.041(4) 0.026(4) 0.004(3) -0.011(4) -0.004(4)
C6B 0.109(8) 0.050(4) 0.034(4) 0.006(4) 0.001(5) 0.015(4)
C7B 0.117(8) 0.039(4) 0.034(4) 0.008(3) -0.008(4) 0.014(4)
C8B 0.107(7) 0.034(4) 0.024(3) 0.009(3) -0.017(4) -0.009(4)

loop_
_atom_type_symbol
_atom_type_description
_atom_type_scat_dispersion_real
_atom_type_scat_dispersion_imag
_atom_type_scat_source
C C 0.0181 0.0091 'International Tables Vol C Tables 4.2.6.8 and 6.1.1.4'
H H 0.0000 0.0000 'International Tables Vol C Tables 4.2.6.8 and 6.1.1.4'
F F 0.0727 0.0534 'International Tables Vol C Tables 4.2.6.8 and 6.1.1.4'
I I -0.3257 6.8362 'International Tables Vol C Tables 4.2.6.8 and 6.1.1.4'

loop_
_geom_angle_atom_site_label_1
_geom_angle_atom_site_label_2
_geom_angle_atom_site_label_3
_geom_angle
_geom_angle_site_symmetry_1
_geom_angle_site_symmetry_3
_geom_angle_publ_flag
C2A C1A I1A 122.0(6) . . ?
C6A C1A I1A 120.3(5) . . ?
C6A C1A C2A 117.6(7) . . ?
F1A C2A C1A 120.2(7) . . ?
F1A C2A C3A 117.9(7) . . ?
C3A C2A C1A 121.9(7) . . ?
C2A C3A C4A 121.4(7) . . ?
F2A C3A C2A 119.4(7) . . ?
F2A C3A C4A 119.3(6) . . ?
C3A C4A I2A 122.3(5) . . ?
C3A C4A C5A 117.1(7) . . ?
C5A C4A I2A 120.6(5) . . ?
F3A C5A C4A 120.5(7) . . ?
F3A C5A C6A 118.3(6) . . ?
C4A C5A C6A 121.1(7) . . ?
F4A C6A C1A 121.3(7) . . ?
F4A C6A C5A 117.7(8) . . ?
C1A C6A C5A 120.8(7) . . ?
C2B C1B C1B 119.5(11) . 2_765 ?
C5B C1B C1B 120.8(10) 2_765 2_765 ?
C5B C1B C2B 119.7(8) 2_765 . ?
C3B C2B C1B 118.2(8) . . ?
C8B C2B C1B 118.4(9) 2_765 . ?
C8B C2B C3B 123.3(8) 2_765 . ?
C2B C3B H3B 118.6 . . ?
C4B C3B C2B 122.8(9) . . ?
C4B C3B H3B 118.6 . . ?
C3B C4B H4B 119.9 . . ?
C3B C4B C5B 120.2(10) . . ?
C5B C4B H4B 119.9 . . ?
C1B C5B C4B 118.6(8) 2_765 . ?
C1B C5B C6B 119.7(9) 2_765 . ?
C6B C5B C4B 121.7(10) . . ?
C5B C6B H6B 119.9 . . ?
C7B C6B C5B 120.3(11) . . ?
C7B C6B H6B 119.9 . . ?
C6B C7B H7B 120.0 . . ?
C8B C7B C6B 119.9(9) . . ?
C8B C7B H7B 120.0 . . ?
C2B C8B H8B 119.1 2_765 . ?
C7B C8B C2B 121.9(9) . 2_765 ?
C7B C8B H8B 119.1 . . ?

loop_
_geom_bond_atom_site_label_1
_geom_bond_atom_site_label_2
_geom_bond_distance
_geom_bond_site_symmetry_2
_geom_bond_publ_flag
I2A C4A 2.076(7) . ?
F4A C6A 1.326(9) . ?
C1A I1A 2.078(7) . ?
C1A C2A 1.378(11) . ?
C1A C6A 1.369(12) . ?
F1A C2A 1.359(9) . ?
C2A C3A 1.362(10) . ?
F2A C3A 1.345(8) . ?
C3A C4A 1.383(10) . ?
F3A C5A 1.336(9) . ?
C4A C5A 1.385(10) . ?
C5A C6A 1.391(11) . ?
C1B C1B 1.429(16) 2_765 ?
C1B C2B 1.421(12) . ?
C1B C5B 1.404(14) 2_765 ?
C2B C3B 1.407(15) . ?
C2B C8B 1.403(13) 2_765 ?
C3B H3B 0.9300 . ?
C3B C4B 1.366(14) . ?
C4B H4B 0.9300 . ?
C4B C5B 1.433(13) . ?
C5B C6B 1.412(13) . ?
C6B H6B 0.9300 . ?
C6B C7B 1.386(16) . ?
C7B H7B 0.9300 . ?
C7B C8B 1.376(16) . ?
C8B H8B 0.9300 . ?

loop_
_geom_torsion_atom_site_label_1
_geom_torsion_atom_site_label_2
_geom_torsion_atom_site_label_3
_geom_torsion_atom_site_label_4
_geom_torsion
_geom_torsion_site_symmetry_1
_geom_torsion_site_symmetry_2
_geom_torsion_site_symmetry_3
_geom_torsion_site_symmetry_4
_geom_torsion_publ_flag
I2A C4A C5A F3A 1.3(9) . . . . ?
I2A C4A C5A C6A 179.9(5) . . . . ?
C1A C2A C3A F2A -179.5(7) . . . . ?
C1A C2A C3A C4A -0.1(12) . . . . ?
I1A C1A C2A F1A 1.0(10) . . . . ?
I1A C1A C2A C3A 179.3(6) . . . . ?
I1A C1A C6A F4A 3.5(10) . . . . ?
I1A C1A C6A C5A 179.6(5) . . . . ?
F1A C2A C3A F2A -1.2(11) . . . . ?
F1A C2A C3A C4A 178.2(7) . . . . ?
C2A C1A C6A F4A -178.6(7) . . . . ?
C2A C1A C6A C5A -2.5(11) . . . . ?
C2A C3A C4A I2A 179.0(6) . . . . ?
C2A C3A C4A C5A -0.2(11) . . . . ?
F2A C3A C4A I2A -1.6(10) . . . . ?
F2A C3A C4A C5A 179.3(6) . . . . ?
C3A C4A C5A F3A -179.5(6) . . . . ?
C3A C4A C5A C6A -0.9(11) . . . . ?
F3A C5A C6A F4A -2.8(11) . . . . ?
F3A C5A C6A C1A -179.1(7) . . . . ?
C4A C5A C6A F4A 178.5(7) . . . . ?
C4A C5A C6A C1A 2.3(11) . . . . ?
C6A C1A C2A F1A -176.9(7) . . . . ?
C6A C1A C2A C3A 1.4(11) . . . . ?
C1B C1B C2B C3B -1.2(12) 2_765 . . . ?
C1B C1B C2B C8B -179.7(8) 2_765 . . 2_765 ?
C1B C2B C3B C4B 1.2(13) . . . . ?
C1B C5B C6B C7B -1.2(14) 2_765 . . . ?
C2B C3B C4B C5B -1.1(15) . . . . ?
C3B C4B C5B C1B 1.0(14) . . . 2_765 ?
C3B C4B C5B C6B 178.9(9) . . . . ?
C4B C5B C6B C7B -179.0(9) . . . . ?
C5B C1B C2B C3B 180.0(8) 2_765 . . . ?
C5B C1B C2B C8B 1.5(11) 2_765 . . 2_765 ?
C5B C6B C7B C8B -0.6(14) . . . . ?
C6B C7B C8B C2B 1.4(13) . . . 2_765 ?
C8B C2B C3B C4B 179.6(9) 2_765 . . . ?
